data_7056226
loop_
_publ_author_name
'Canard, Gabriel'
'Jacquemin, Denis'
'SIRI, Olivier'
'Azarias, Clo\'e'
'Chen, Zhongrui'

_publ_section_title
;
 Straighforward Metal-Free Synthesis of an Azacalix[6]arene Forming a
 Host-Guest Complex with Fullerene C60
;
_journal_name_full 'New J. Chem.'
_journal_paper_doi 10.1039/C7NJ00697G
_journal_year 2017
_chemical_formula_moiety 'C56 H84 N12 O8'
_chemical_formula_sum 'C56 H84 N12 O8'
_chemical_formula_weight 1053.35
_chemical_name_systematic 3b
_space_group_crystal_system monoclinic
_space_group_IT_number 14
_space_group_name_Hall '-P 2ybc'
_space_group_name_H-M_alt 'P 1 21/c 1'
_symmetry_space_group_name_Hall '-P 2ybc'
_symmetry_space_group_name_H-M 'P 1 21/c 1'
_atom_sites_solution_hydrogens geom
_audit_creation_date 2017-05-12
_audit_creation_method
;
Olex2 1.2
(compiled 2017.03.28 svn.r3405 for OlexSys, GUI svn.r5337)
;
_audit_update_record
;
2017-05-19 deposited with the CCDC.
2017-05-23 downloaded from the CCDC.
;
_cell_angle_alpha 90
_cell_angle_beta 110.681(3)
_cell_angle_gamma 90
_cell_formula_units_Z 4
_cell_length_a 9.0220(5)
_cell_length_b 30.897(2)
_cell_length_c 22.709(2)
_cell_measurement_reflns_used 58142
_cell_measurement_temperature 293(2)
_cell_measurement_theta_max 28.147
_cell_measurement_theta_min 2.354
_cell_measurement_wavelength 0.71073
_cell_volume 5922.3(7)
_computing_molecular_graphics 'Olex2 (Dolomanov et al., 2009)'
_computing_publication_material 'Olex2 (Dolomanov et al., 2009)'
_computing_structure_refinement 'ShelXL (Sheldrick, 2015)'
_diffrn_ambient_temperature 293(2)
_diffrn_measured_fraction_theta_full 0.995
_diffrn_measured_fraction_theta_max 0.928
_diffrn_measurement_device_type KappaCCD
_diffrn_measurement_method 'Omega + Phi scan'
_diffrn_radiation_type MoK\a
_diffrn_radiation_wavelength 0.71073
_diffrn_reflns_av_R_equivalents 0.0000
_diffrn_reflns_av_unetI/netI 0.2665
_diffrn_reflns_Laue_measured_fraction_full 0.995
_diffrn_reflns_Laue_measured_fraction_max 0.928
_diffrn_reflns_limit_h_max 11
_diffrn_reflns_limit_h_min -11
_diffrn_reflns_limit_k_max 0
_diffrn_reflns_limit_k_min -40
_diffrn_reflns_limit_l_max 30
_diffrn_reflns_limit_l_min 10
_diffrn_reflns_number 13445
_diffrn_reflns_point_group_measured_fraction_full 0.995
_diffrn_reflns_point_group_measured_fraction_max 0.928
_diffrn_reflns_theta_full 25.000
_diffrn_reflns_theta_max 28.147
_diffrn_reflns_theta_min 2.354
_exptl_absorpt_coefficient_mu 0.080
_exptl_absorpt_correction_T_max 1.00
_exptl_absorpt_correction_T_min 0.98
_exptl_absorpt_correction_type multi-scan
_exptl_absorpt_process_details
;
 R.H. Blessing, Acta Cryst. (1995), A51, 33-38
;
_exptl_crystal_colour orange
_exptl_crystal_colour_primary orange
_exptl_crystal_density_diffrn 1.181
_exptl_crystal_density_method 'not measured'
_exptl_crystal_description prism
_exptl_crystal_F_000 2272
_exptl_crystal_recrystallization_method 'Re-crystallisation from solvent: CHCl3-n-Heptane'
_exptl_crystal_size_max 0.34
_exptl_crystal_size_mid 0.2
_exptl_crystal_size_min 0.04
_refine_diff_density_max 0.406
_refine_diff_density_min -0.299
_refine_diff_density_rms 0.059
_refine_ls_extinction_method none
_refine_ls_goodness_of_fit_ref 0.914
_refine_ls_hydrogen_treatment constr
_refine_ls_matrix_type full
_refine_ls_number_parameters 695
_refine_ls_number_reflns 13445
_refine_ls_number_restraints 612
_refine_ls_restrained_S_all 0.904
_refine_ls_R_factor_all 0.3190
_refine_ls_R_factor_gt 0.1173
_refine_ls_shift/su_max 0.000
_refine_ls_shift/su_mean 0.000
_refine_ls_structure_factor_coef Fsqd
_refine_ls_weighting_details 'w=1/[\s^2^(Fo^2^)+(0.1618P)^2^] where P=(Fo^2^+2Fc^2^)/3'
_refine_ls_weighting_scheme calc
_refine_ls_wR_factor_gt 0.2937
_refine_ls_wR_factor_ref 0.3704
_reflns_Friedel_coverage 0.000
_reflns_number_gt 3517
_reflns_number_total 13445
_reflns_threshold_expression 'I > 2\s(I)'
_cod_data_source_file c7nj00697g2.cif
_cod_data_source_block 3b
_cod_database_code 7056226
_shelx_shelxl_version_number 2016/4
_shelx_space_group_comment
;
The symmetry employed for this shelxl refinement is uniquely defined
by the following loop, which should always be used as a source of
symmetry information in preference to the above space-group names.
They are only intended as comments.
;
_olex2_refinement_description
;
1. Fixed Uiso
 At 1.2 times of:
  All C(H) groups, All C(H,H) groups, All C(H,H,H,H) groups, All N(H) groups
 At 1.5 times of:
  All C(H,H,H) groups
2. Restrained distances
 C50-C49 = C51B-C50 = C52B-C51B = C53B-C52B = C26-C25 = C27-C26 = C28-C27 =
 C29-C28 = C30-C29 = C31-C30 = C32-C31 = C34-C33 = C35-C34 = C36-C35 = C37-C36 =
  C38-C37 = C39-C38 = C47-C46 = C46-C45 = C45-C44 = C44-C43 = C43-C42 = C42-C41
 1.53 with sigma of 0.02
 C51A-C50 = C52B-C51B = C51B-C50 = C52A-C51A = C53B-C52A = C53A-C52B = C54A-
 C53A = C54A-C53B
 1.53 with sigma of 0.02
 C56-C55 = C48-C47 = C40-C39
 1.53 with sigma of 0.007
3. Uiso/Uaniso restraints and constraints
Uanis(C51B) = Uanis(C51A)
Uanis(C52B) = Uanis(C52A)
Uanis(C53B) = Uanis(C53A)
4. Rigid body (RIGU) restrains
 All non-hydrogen atoms
 with sigma for 1-2 distances of 0.004 and sigma for 1-3 distances of 0.004
5. Others
 Sof(H50A)=Sof(H50B)=Sof(C51B)=Sof(H51A)=Sof(H51B)=Sof(C52B)=Sof(H52A)=
 Sof(H52B)=Sof(C53B)=Sof(H53A)=Sof(H53B)=Sof(H54C)=Sof(H54D)=1-FVAR(1)
 Sof(H50C)=Sof(H50D)=Sof(C51A)=Sof(H51C)=Sof(H51D)=Sof(C52A)=Sof(H52C)=
 Sof(H52D)=Sof(C53A)=Sof(H53C)=Sof(H53D)=Sof(H54A)=Sof(H54B)=FVAR(1)
6.a Secondary CH2 refined with riding coordinates:
 C25(H25A,H25B), C26(H26A,H26B), C27(H27A,H27B), C28(H28A,H28B), C29(H29A,
 H29B), C30(H30A,H30B), C31(H31A,H31B), C33(H33A,H33B), C34(H34A,H34B),
 C35(H35A,H35B), C36(H36A,H36B), C37(H37A,H37B), C38(H38A,H38B), C39(H39A,H39B),
  C41(H41A,H41B), C42(H42A,H42B), C43(H43A,H43B), C44(H44A,H44B), C45(H45A,
 H45B), C46(H46A,H46B), C47(H47A,H47B), C49(H49A,H49B), C50(H50A,H50B),
 C50(H50C,H50D), C51B(H51A,H51B), C52B(H52A,H52B), C53B(H53A,H53B), C55(H55A,
 H55B), C51A(H51C,H51D), C52A(H52C,H52D), C53A(H53C,H53D), C54A(H54C,H54D),
 C54A(H54A,H54B)
6.b Me refined with riding coordinates:
 C32(H32A,H32B,H32C), C40(H40A,H40B,H40C), C48(H48A,H48B,H48C), C56(H56A,H56B,
 H56C)
6.c Aromatic/amide H refined with riding coordinates:
 C1(H1), C4(H4), C9(H9), C12(H12), C15(H15), C18(H18), C21(H21), C24(H24),
 N1(H1A), N2(H2), N3(H3), N4(H4A), N5(H5), N6(H6), N7(H7), N8(H8)
;
_olex2_submission_special_instructions 'No special instructions were received'

loop_
_space_group_symop_operation_xyz
'x, y, z'
'-x, y+1/2, -z+1/2'
'-x, -y, -z'
'x, -y-1/2, z-1/2'

loop_
_atom_site_label
_atom_site_type_symbol
_atom_site_fract_x
_atom_site_fract_y
_atom_site_fract_z
_atom_site_U_iso_or_equiv
_atom_site_adp_type
_atom_site_occupancy
_atom_site_site_symmetry_order
_atom_site_calc_flag
_atom_site_refinement_flags_posn
_atom_site_refinement_flags_adp
_atom_site_refinement_flags_occupancy
_atom_site_disorder_assembly
_atom_site_disorder_group
C1 C 0.7061(6) 0.74622(16) 0.5725(2) 0.0666(13) Uani 1 1 d . U . . .
H1 H 0.703213 0.729644 0.606286 0.080 Uiso 1 1 calc R . . . .
C2 C 0.8532(6) 0.75700(16) 0.5701(2) 0.0661(13) Uani 1 1 d . U . . .
C3 C 0.8517(6) 0.78358(16) 0.5184(2) 0.0649(12) Uani 1 1 d . U . . .
C4 C 0.7143(6) 0.79631(16) 0.4730(2) 0.0669(13) Uani 1 1 d . U . . .
H4 H 0.717425 0.813568 0.439933 0.080 Uiso 1 1 calc R . . . .
C5 C 0.5686(6) 0.78359(16) 0.4759(2) 0.0690(13) Uani 1 1 d . U . . .
C6 C 0.5616(6) 0.75885(16) 0.5271(2) 0.0631(12) Uani 1 1 d . U . . .
C7 C 0.4135(6) 0.72229(18) 0.5853(2) 0.0667(13) Uani 1 1 d . U . . .
C8 C 0.3922(6) 0.67711(19) 0.5813(2) 0.0729(13) Uani 1 1 d . U . . .
C9 C 0.3779(6) 0.65489(18) 0.6326(2) 0.0744(14) Uani 1 1 d . U . . .
H9 H 0.363027 0.625063 0.630082 0.089 Uiso 1 1 calc R . . . .
C10 C 0.3853(6) 0.67635(19) 0.6870(2) 0.0737(14) Uani 1 1 d . U . . .
C11 C 0.4055(6) 0.72199(18) 0.6901(2) 0.0681(13) Uani 1 1 d . U . . .
C12 C 0.4183(5) 0.74327(18) 0.6386(2) 0.0703(13) Uani 1 1 d . U . . .
H12 H 0.430596 0.773176 0.640488 0.084 Uiso 1 1 calc R . . . .
C13 C 0.5457(6) 0.75638(16) 0.7913(2) 0.0639(12) Uani 1 1 d . U . . .
C14 C 0.5528(6) 0.78119(17) 0.8448(2) 0.0705(13) Uani 1 1 d . U . . .
C15 C 0.6961(6) 0.79116(16) 0.8904(2) 0.0706(14) Uani 1 1 d . U . . .
H15 H 0.696943 0.807559 0.924855 0.085 Uiso 1 1 calc R . . . .
C16 C 0.8366(6) 0.77798(16) 0.8870(2) 0.0633(12) Uani 1 1 d . U . . .
C17 C 0.8389(6) 0.75358(16) 0.8336(2) 0.0639(13) Uani 1 1 d . U . . .
C18 C 0.6922(6) 0.74343(16) 0.7887(2) 0.0700(13) Uani 1 1 d . U . . .
H18 H 0.691249 0.726814 0.754445 0.084 Uiso 1 1 calc R . . . .
C19 C 0.9728(5) 0.71648(18) 0.7723(2) 0.0646(12) Uani 1 1 d . U . . .
C20 C 0.9413(6) 0.67235(18) 0.7669(2) 0.0673(13) Uani 1 1 d . U . . .
C21 C 0.9279(6) 0.65135(18) 0.7118(2) 0.0749(14) Uani 1 1 d . U . . .
H21 H 0.905236 0.621894 0.708075 0.090 Uiso 1 1 calc R . . . .
C22 C 0.9474(6) 0.67316(18) 0.6618(2) 0.0714(13) Uani 1 1 d . U . . .
C23 C 0.9808(5) 0.71765(18) 0.6674(2) 0.0658(13) Uani 1 1 d . U . . .
C24 C 0.9906(5) 0.73836(17) 0.7227(2) 0.0669(13) Uani 1 1 d . U . . .
H24 H 1.009849 0.767992 0.726283 0.080 Uiso 1 1 calc R . . . .
C25 C 0.3403(9) 0.6109(2) 0.5170(3) 0.117(2) Uani 1 1 d D U . . .
H25A H 0.248678 0.606035 0.529006 0.141 Uiso 1 1 calc R . . . .
H25B H 0.426619 0.593622 0.544611 0.141 Uiso 1 1 calc R . . . .
C26 C 0.3027(10) 0.5953(2) 0.4511(3) 0.138(3) Uani 1 1 d D U . . .
H26A H 0.291634 0.564091 0.450535 0.166 Uiso 1 1 calc R . . . .
H26B H 0.391258 0.602074 0.437876 0.166 Uiso 1 1 calc R . . . .
C27 C 0.1522(10) 0.6147(3) 0.4033(3) 0.143(3) Uani 1 1 d D U . . .
H27A H 0.064916 0.607675 0.417183 0.171 Uiso 1 1 calc R . . . .
H27B H 0.163748 0.645940 0.405411 0.171 Uiso 1 1 calc R . . . .
C28 C 0.1057(15) 0.6022(4) 0.3374(4) 0.232(5) Uani 1 1 d D U . . .
H28A H 0.087340 0.571172 0.333981 0.279 Uiso 1 1 calc R . . . .
H28B H 0.192375 0.608398 0.322816 0.279 Uiso 1 1 calc R . . . .
C29 C -0.0445(15) 0.6255(4) 0.2943(6) 0.225(6) Uani 1 1 d D U . . .
H29A H -0.031806 0.656106 0.304471 0.269 Uiso 1 1 calc R . . . .
H29B H -0.048028 0.622455 0.251346 0.269 Uiso 1 1 calc R . . . .
C30 C -0.2034(14) 0.6118(3) 0.2959(5) 0.200(5) Uani 1 1 d D U . . .
H30A H -0.209597 0.619518 0.336352 0.240 Uiso 1 1 calc R . . . .
H30B H -0.212334 0.580524 0.291828 0.240 Uiso 1 1 calc R . . . .
C31 C -0.3474(13) 0.6333(3) 0.2417(5) 0.186(4) Uani 1 1 d D U . . .
H31A H -0.336148 0.664466 0.246071 0.224 Uiso 1 1 calc R . . . .
H31B H -0.338598 0.625661 0.201641 0.224 Uiso 1 1 calc R . . . .
C32 C -0.5105(15) 0.6216(4) 0.2391(7) 0.261(7) Uani 1 1 d D U . . .
H32A H -0.587289 0.636549 0.204582 0.391 Uiso 1 1 calc R . . . .
H32B H -0.525764 0.590972 0.233147 0.391 Uiso 1 1 calc R . . . .
H32C H -0.523305 0.629915 0.277735 0.391 Uiso 1 1 calc R . . . .
C33 C 0.3307(7) 0.60943(19) 0.7351(2) 0.0893(17) Uani 1 1 d D U . . .
H33A H 0.412791 0.592403 0.727674 0.107 Uiso 1 1 calc R . . . .
H33B H 0.233096 0.605030 0.699628 0.107 Uiso 1 1 calc R . . . .
C34 C 0.3085(7) 0.59340(19) 0.7944(2) 0.0908(17) Uani 1 1 d D U . . .
H34A H 0.408318 0.595530 0.829402 0.109 Uiso 1 1 calc R . . . .
H34B H 0.232154 0.611707 0.803709 0.109 Uiso 1 1 calc R . . . .
C35 C 0.2515(8) 0.54715(19) 0.7880(3) 0.1025(19) Uani 1 1 d D U . . .
H35A H 0.150249 0.545693 0.753671 0.123 Uiso 1 1 calc R . . . .
H35B H 0.325698 0.529528 0.776264 0.123 Uiso 1 1 calc R . . . .
C36 C 0.2323(8) 0.5276(2) 0.8453(3) 0.107(2) Uani 1 1 d D U . . .
H36A H 0.334485 0.527604 0.879255 0.129 Uiso 1 1 calc R . . . .
H36B H 0.161424 0.545672 0.858252 0.129 Uiso 1 1 calc R . . . .
C37 C 0.1697(9) 0.4828(2) 0.8364(3) 0.128(2) Uani 1 1 d D U . . .
H37A H 0.240706 0.464872 0.823244 0.153 Uiso 1 1 calc R . . . .
H37B H 0.067829 0.482920 0.802308 0.153 Uiso 1 1 calc R . . . .
C38 C 0.1491(10) 0.4622(2) 0.8934(4) 0.143(3) Uani 1 1 d D U . . .
H38A H 0.080549 0.480188 0.907679 0.172 Uiso 1 1 calc R . . . .
H38B H 0.251321 0.460420 0.927122 0.172 Uiso 1 1 calc R . . . .
C39 C 0.0781(15) 0.4169(3) 0.8788(5) 0.210(5) Uani 1 1 d D U . . .
H39A H -0.026736 0.418986 0.846853 0.252 Uiso 1 1 calc R . . . .
H39B H 0.143145 0.399558 0.861838 0.252 Uiso 1 1 calc R . . . .
C40 C 0.0659(15) 0.3945(4) 0.9357(5) 0.266(7) Uani 1 1 d D U . . .
H40A H 0.020584 0.366275 0.924018 0.400 Uiso 1 1 calc R . . . .
H40B H 0.169552 0.391751 0.967243 0.400 Uiso 1 1 calc R . . . .
H40C H -0.000358 0.411182 0.952255 0.400 Uiso 1 1 calc R . . . .
C41 C 0.8509(7) 0.6077(2) 0.8089(2) 0.0957(18) Uani 1 1 d D U . . .
H41A H 0.918229 0.587889 0.796640 0.115 Uiso 1 1 calc R . . . .
H41B H 0.748026 0.608165 0.775479 0.115 Uiso 1 1 calc R . . . .
C42 C 0.8321(8) 0.59136(19) 0.8692(3) 0.0991(19) Uani 1 1 d D U . . .
H42A H 0.934540 0.591364 0.902980 0.119 Uiso 1 1 calc R . . . .
H42B H 0.762659 0.610701 0.881063 0.119 Uiso 1 1 calc R . . . .
C43 C 0.7643(8) 0.5463(2) 0.8607(3) 0.113(2) Uani 1 1 d D U . . .
H43A H 0.660533 0.547190 0.827778 0.135 Uiso 1 1 calc R . . . .
H43B H 0.831046 0.527966 0.845810 0.135 Uiso 1 1 calc R . . . .
C44 C 0.7475(9) 0.5254(2) 0.9174(3) 0.120(2) Uani 1 1 d D U . . .
H44A H 0.677156 0.542889 0.931534 0.144 Uiso 1 1 calc R . . . .
H44B H 0.850322 0.525029 0.950934 0.144 Uiso 1 1 calc R . . . .
C45 C 0.6842(11) 0.4799(2) 0.9061(4) 0.152(3) Uani 1 1 d D U . . .
H45A H 0.751646 0.463158 0.889561 0.183 Uiso 1 1 calc R . . . .
H45B H 0.579530 0.480809 0.873757 0.183 Uiso 1 1 calc R . . . .
C46 C 0.6723(11) 0.4565(3) 0.9624(4) 0.162(3) Uani 1 1 d D U . . .
H46A H 0.601112 0.472254 0.978150 0.195 Uiso 1 1 calc R . . . .
H46B H 0.775876 0.455901 0.995372 0.195 Uiso 1 1 calc R . . . .
C47 C 0.6116(13) 0.4098(3) 0.9467(5) 0.203(4) Uani 1 1 d D U . . .
H47A H 0.505537 0.410519 0.915379 0.243 Uiso 1 1 calc R . . . .
H47B H 0.679229 0.394593 0.928532 0.243 Uiso 1 1 calc R . . . .
C48 C 0.6080(15) 0.3851(4) 1.0034(5) 0.249(6) Uani 1 1 d D U . . .
H48A H 0.569364 0.356328 0.990978 0.374 Uiso 1 1 calc R . . . .
H48B H 0.713005 0.383657 1.034211 0.374 Uiso 1 1 calc R . . . .
H48C H 0.539270 0.399587 1.021055 0.374 Uiso 1 1 calc R . . . .
C49 C 0.8709(9) 0.6085(2) 0.5914(3) 0.126(2) Uani 1 1 d D U . . .
H49A H 0.771425 0.606299 0.598578 0.151 Uiso 1 1 calc R . . . .
H49B H 0.945157 0.588530 0.619876 0.151 Uiso 1 1 calc R . . . .
C50 C 0.8451(10) 0.5954(3) 0.5256(3) 0.148(3) Uani 1 1 d D U . . .
H50A H 0.945888 0.592936 0.519564 0.178 Uiso 0.53(2) 1 calc R . P A 1
H50B H 0.781628 0.617001 0.496600 0.178 Uiso 0.53(2) 1 calc R . P A 1
H50C H 0.933554 0.605839 0.514791 0.178 Uiso 0.47(2) 1 calc R . P A 2
H50D H 0.750473 0.609821 0.498082 0.178 Uiso 0.47(2) 1 calc R . P A 2
C51B C 0.760(4) 0.5520(7) 0.5132(17) 0.164(9) Uani 0.53(2) 1 d D U P A 1
H51A H 0.665666 0.552500 0.524442 0.197 Uiso 0.53(2) 1 calc R . P A 1
H51B H 0.828789 0.528667 0.535485 0.197 Uiso 0.53(2) 1 calc R . P A 1
C52B C 0.719(4) 0.5486(9) 0.4415(17) 0.236(10) Uani 0.53(2) 1 d D U P A 1
H52A H 0.617109 0.562307 0.419730 0.283 Uiso 0.53(2) 1 calc R . P A 1
H52B H 0.798459 0.563320 0.429369 0.283 Uiso 0.53(2) 1 calc R . P A 1
C53B C 0.616(4) 0.5115(9) 0.4211(11) 0.203(7) Uani 0.53(2) 1 d D U P A 2
H53A H 0.612212 0.488610 0.449786 0.244 Uiso 0.53(2) 1 calc R . P A 2
H53B H 0.533356 0.532463 0.418299 0.244 Uiso 0.53(2) 1 calc R . P A 2
C55 C 0.4400(18) 0.5073(6) 0.3138(8) 0.278(7) Uani 1 1 d D U . . .
H55A H 0.438313 0.501713 0.271559 0.334 Uiso 1 1 calc R . . . .
H55B H 0.426594 0.538222 0.317591 0.334 Uiso 1 1 calc R . . . .
C56 C 0.303(2) 0.4841(5) 0.3229(6) 0.306(9) Uani 1 1 d D U . . .
H56A H 0.205579 0.493877 0.292021 0.458 Uiso 1 1 calc R . . . .
H56B H 0.313959 0.453475 0.318234 0.458 Uiso 1 1 calc R . . . .
H56C H 0.302233 0.490008 0.364296 0.458 Uiso 1 1 calc R . . . .
N1 N 0.9868(5) 0.74227(14) 0.61546(18) 0.0741(12) Uani 1 1 d . U . . .
H1A H 1.077326 0.747993 0.612663 0.089 Uiso 1 1 calc R . . . .
N2 N 0.4241(5) 0.74571(13) 0.53257(18) 0.0730(12) Uani 1 1 d . U . . .
H2 H 0.337328 0.751845 0.502394 0.088 Uiso 1 1 calc R . . . .
N3 N 0.4108(5) 0.74496(14) 0.74566(19) 0.0732(12) Uani 1 1 d . U . . .
H3 H 0.322621 0.751752 0.749862 0.088 Uiso 1 1 calc R . . . .
N4 N 0.9738(5) 0.73973(13) 0.82731(18) 0.0706(11) Uani 1 1 d . U . . .
H4A H 1.062782 0.744904 0.856850 0.085 Uiso 1 1 calc R . . . .
N5 N 0.3836(5) 0.65562(15) 0.52699(19) 0.0846(13) Uani 1 1 d . U . . .
H5 H 0.404998 0.669538 0.498173 0.102 Uiso 1 1 calc R . . . .
N6 N 0.3738(5) 0.65481(15) 0.7383(2) 0.0865(13) Uani 1 1 d . U . . .
H6 H 0.392530 0.668611 0.773048 0.104 Uiso 1 1 calc R . . . .
N7 N 0.9188(5) 0.65039(15) 0.81641(19) 0.0868(14) Uani 1 1 d . U . . .
H7 H 0.946357 0.662674 0.852682 0.104 Uiso 1 1 calc R . . . .
N8 N 0.9321(5) 0.65255(16) 0.6056(2) 0.0914(14) Uani 1 1 d . U . . .
H8 H 0.959624 0.666244 0.578161 0.110 Uiso 1 1 calc R . . . .
N9 N 0.9973(6) 0.79899(15) 0.5109(2) 0.0801(12) Uani 1 1 d . U . . .
N10 N 0.4319(6) 0.79728(15) 0.4243(2) 0.0817(13) Uani 1 1 d . U . . .
N11 N 0.4143(6) 0.79636(16) 0.8555(2) 0.0861(13) Uani 1 1 d . U . . .
N12 N 0.9765(6) 0.79054(15) 0.9378(2) 0.0742(12) Uani 1 1 d . U . . .
O1 O 0.9883(5) 0.81861(14) 0.4628(2) 0.1058(14) Uani 1 1 d . U . . .
O2 O 1.1280(5) 0.79145(14) 0.5536(2) 0.1032(13) Uani 1 1 d . U . . .
O3 O 0.4507(4) 0.81673(14) 0.37980(18) 0.0995(13) Uani 1 1 d . U . . .
O4 O 0.2990(5) 0.78797(14) 0.42416(17) 0.1005(13) Uani 1 1 d . U . . .
O5 O 0.2830(5) 0.78998(15) 0.81552(19) 0.1045(13) Uani 1 1 d . U . . .
O6 O 0.4274(5) 0.81626(16) 0.9038(2) 0.1164(15) Uani 1 1 d . U . . .
O7 O 0.9655(4) 0.81162(14) 0.98178(17) 0.0971(13) Uani 1 1 d . U . . .
O8 O 1.1064(5) 0.77912(13) 0.93664(17) 0.0953(12) Uani 1 1 d . U . . .
C51A C 0.827(5) 0.5471(7) 0.512(2) 0.164(9) Uani 0.47(2) 1 d D U P A 2
H51C H 0.747600 0.536021 0.527947 0.197 Uiso 0.47(2) 1 calc R . P A 2
H51D H 0.926618 0.533145 0.535960 0.197 Uiso 0.47(2) 1 calc R . P A 2
C52A C 0.781(5) 0.5333(13) 0.443(2) 0.236(10) Uani 0.47(2) 1 d D U P A 2
H52C H 0.858552 0.513193 0.438304 0.283 Uiso 0.47(2) 1 calc R . P A 2
H52D H 0.777864 0.558445 0.416860 0.283 Uiso 0.47(2) 1 calc R . P A 2
C53A C 0.711(4) 0.5009(8) 0.4232(12) 0.203(7) Uani 0.47(2) 1 d D U P A 1
H53C H 0.815183 0.491345 0.424994 0.244 Uiso 0.47(2) 1 calc R . P A 1
H53D H 0.680869 0.483758 0.452871 0.244 Uiso 0.47(2) 1 calc R . P A 1
C54A C 0.597(2) 0.4942(5) 0.3597(7) 0.283(7) Uani 1 1 d D U . . .
H54C H 0.604389 0.462907 0.361841 0.339 Uiso 0.53(2) 1 calc R . P A 2
H54D H 0.680596 0.505098 0.346200 0.339 Uiso 0.53(2) 1 calc R . P A 2
H54A H 0.583949 0.463058 0.359658 0.339 Uiso 0.47(2) 1 calc R . P A 1
H54B H 0.663680 0.498953 0.334925 0.339 Uiso 0.47(2) 1 calc R . P A 1

loop_
_atom_site_aniso_label
_atom_site_aniso_U_11
_atom_site_aniso_U_22
_atom_site_aniso_U_33
_atom_site_aniso_U_23
_atom_site_aniso_U_13
_atom_site_aniso_U_12
C1 0.063(3) 0.092(4) 0.047(3) 0.007(2) 0.021(2) 0.000(3)
C2 0.058(3) 0.090(4) 0.055(3) 0.006(2) 0.025(2) 0.002(3)
C3 0.061(3) 0.083(3) 0.056(3) 0.003(2) 0.026(2) -0.004(2)
C4 0.068(3) 0.091(4) 0.046(3) 0.004(2) 0.025(2) 0.003(3)
C5 0.064(3) 0.084(4) 0.050(3) 0.011(2) 0.009(2) -0.001(3)
C6 0.052(3) 0.082(3) 0.055(3) -0.003(2) 0.019(2) -0.005(2)
C7 0.063(3) 0.091(3) 0.046(3) 0.002(2) 0.020(2) -0.004(3)
C8 0.068(3) 0.099(4) 0.047(3) -0.001(3) 0.016(3) -0.002(3)
C9 0.079(4) 0.091(4) 0.052(3) -0.003(3) 0.023(3) -0.010(3)
C10 0.071(3) 0.102(4) 0.048(3) 0.003(3) 0.021(3) -0.014(3)
C11 0.057(3) 0.098(4) 0.046(3) -0.003(3) 0.013(2) -0.001(3)
C12 0.060(3) 0.091(4) 0.057(3) 0.003(3) 0.016(3) -0.003(3)
C13 0.060(3) 0.088(3) 0.040(3) 0.000(2) 0.014(2) -0.001(2)
C14 0.065(3) 0.098(4) 0.054(3) -0.005(3) 0.029(2) 0.000(3)
C15 0.069(3) 0.090(4) 0.049(3) -0.006(3) 0.017(2) -0.002(3)
C16 0.057(3) 0.085(3) 0.045(3) -0.004(2) 0.014(2) -0.005(2)
C17 0.055(3) 0.087(3) 0.048(3) 0.001(2) 0.017(2) 0.004(2)
C18 0.056(3) 0.092(4) 0.058(3) -0.006(3) 0.016(2) -0.007(3)
C19 0.052(3) 0.088(3) 0.051(3) -0.004(2) 0.015(2) 0.005(3)
C20 0.071(3) 0.083(3) 0.049(3) 0.003(2) 0.022(2) 0.006(3)
C21 0.084(4) 0.084(4) 0.058(3) -0.002(3) 0.026(3) 0.001(3)
C22 0.070(3) 0.090(3) 0.055(3) -0.004(3) 0.023(3) 0.005(3)
C23 0.060(3) 0.087(3) 0.050(3) 0.006(2) 0.019(2) 0.006(3)
C24 0.056(3) 0.080(3) 0.065(3) -0.001(2) 0.021(3) 0.002(2)
C25 0.175(7) 0.109(5) 0.077(4) -0.008(4) 0.054(4) -0.004(4)
C26 0.215(8) 0.111(5) 0.094(5) -0.016(4) 0.060(5) -0.005(5)
C27 0.204(8) 0.132(6) 0.096(5) -0.010(5) 0.057(5) -0.001(5)
C28 0.317(13) 0.220(11) 0.114(6) -0.023(7) 0.019(8) 0.052(10)
C29 0.259(12) 0.214(13) 0.149(9) -0.036(8) 0.009(9) 0.014(10)
C30 0.292(12) 0.128(8) 0.152(9) -0.004(6) 0.046(9) 0.014(9)
C31 0.235(10) 0.146(8) 0.156(8) -0.027(6) 0.042(8) 0.016(8)
C32 0.241(12) 0.187(11) 0.337(17) -0.077(11) 0.083(12) -0.036(10)
C33 0.099(4) 0.106(4) 0.071(4) 0.010(3) 0.039(3) -0.008(3)
C34 0.095(4) 0.111(4) 0.068(4) 0.011(3) 0.030(3) 0.001(3)
C35 0.118(5) 0.106(4) 0.085(4) 0.018(4) 0.038(4) -0.007(4)
C36 0.118(5) 0.118(5) 0.103(5) 0.019(4) 0.060(4) 0.002(4)
C37 0.150(7) 0.123(5) 0.129(6) 0.015(5) 0.071(5) -0.015(5)
C38 0.167(7) 0.129(6) 0.151(7) 0.042(5) 0.079(6) 0.001(5)
C39 0.331(15) 0.140(7) 0.230(11) 0.007(7) 0.186(11) -0.029(8)
C40 0.328(17) 0.204(11) 0.308(16) 0.068(11) 0.163(14) -0.040(11)
C41 0.120(5) 0.100(4) 0.074(4) 0.009(3) 0.042(4) 0.000(3)
C42 0.124(5) 0.103(4) 0.082(4) 0.004(3) 0.050(4) -0.021(4)
C43 0.142(6) 0.107(5) 0.102(5) 0.013(4) 0.059(4) -0.016(4)
C44 0.154(6) 0.118(5) 0.101(5) 0.017(4) 0.060(5) -0.015(4)
C45 0.208(9) 0.112(5) 0.153(7) 0.026(5) 0.085(6) -0.026(5)
C46 0.214(9) 0.129(6) 0.162(7) 0.025(5) 0.089(7) -0.041(6)
C47 0.273(12) 0.132(7) 0.246(11) 0.026(7) 0.144(10) -0.047(7)
C48 0.312(15) 0.208(11) 0.272(14) 0.074(10) 0.158(12) -0.041(10)
C49 0.182(7) 0.116(5) 0.091(5) -0.019(4) 0.063(5) -0.017(5)
C50 0.182(8) 0.155(6) 0.103(5) -0.041(5) 0.044(5) -0.045(6)
C51B 0.18(3) 0.163(8) 0.194(8) -0.089(8) 0.120(16) -0.065(12)
C52B 0.34(2) 0.204(17) 0.223(10) -0.140(14) 0.175(17) -0.088(17)
C53B 0.238(18) 0.181(13) 0.197(11) -0.058(10) 0.084(12) 0.034(13)
C55 0.34(2) 0.259(17) 0.224(14) 0.000(14) 0.085(12) -0.019(14)
C56 0.45(2) 0.288(18) 0.197(13) -0.039(11) 0.136(14) -0.143(16)
N1 0.057(3) 0.106(3) 0.057(3) 0.010(2) 0.017(2) 0.005(2)
N2 0.060(3) 0.097(3) 0.056(3) 0.008(2) 0.013(2) -0.006(2)
N3 0.049(2) 0.109(3) 0.059(3) -0.012(2) 0.016(2) -0.004(2)
N4 0.055(3) 0.107(3) 0.048(2) -0.003(2) 0.015(2) 0.000(2)
N5 0.104(4) 0.096(3) 0.055(3) -0.008(2) 0.029(2) -0.011(3)
N6 0.099(4) 0.102(3) 0.061(3) 0.001(2) 0.032(2) -0.013(3)
N7 0.111(4) 0.101(3) 0.051(3) 0.004(2) 0.033(2) -0.012(3)
N8 0.118(4) 0.103(3) 0.061(3) -0.006(2) 0.040(3) -0.003(3)
N9 0.078(3) 0.102(3) 0.071(3) 0.008(3) 0.039(3) -0.002(3)
N10 0.076(3) 0.101(4) 0.059(3) 0.010(2) 0.014(2) -0.004(3)
N11 0.067(3) 0.125(4) 0.065(3) -0.011(3) 0.022(2) 0.006(3)
N12 0.067(3) 0.098(3) 0.052(3) -0.009(2) 0.016(2) -0.009(2)
O1 0.091(3) 0.151(4) 0.088(3) 0.042(3) 0.047(2) -0.003(2)
O2 0.063(2) 0.150(4) 0.096(3) 0.036(3) 0.027(2) 0.003(2)
O3 0.088(3) 0.140(4) 0.068(3) 0.036(2) 0.024(2) 0.009(2)
O4 0.063(3) 0.147(4) 0.079(3) 0.025(2) 0.010(2) -0.010(2)
O5 0.066(3) 0.160(4) 0.086(3) -0.033(3) 0.025(2) 0.006(2)
O6 0.085(3) 0.183(4) 0.091(3) -0.047(3) 0.043(2) -0.006(3)
O7 0.084(3) 0.144(3) 0.064(2) -0.035(2) 0.026(2) -0.020(2)
O8 0.065(3) 0.131(3) 0.077(3) -0.022(2) 0.010(2) 0.005(2)
C51A 0.18(3) 0.163(8) 0.194(8) -0.089(8) 0.120(16) -0.065(12)
C52A 0.34(2) 0.204(17) 0.223(10) -0.140(14) 0.175(17) -0.088(17)
C53A 0.238(18) 0.181(13) 0.197(11) -0.058(10) 0.084(12) 0.034(13)
C54A 0.403(19) 0.212(13) 0.192(12) -0.052(10) 0.054(11) -0.038(13)

loop_
_atom_type_symbol
_atom_type_description
_atom_type_scat_dispersion_real
_atom_type_scat_dispersion_imag
_atom_type_scat_source
C C 0.0033 0.0016 'International Tables Vol C Tables 4.2.6.8 and 6.1.1.4'
H H 0.0000 0.0000 'International Tables Vol C Tables 4.2.6.8 and 6.1.1.4'
N N 0.0061 0.0033 'International Tables Vol C Tables 4.2.6.8 and 6.1.1.4'
O O 0.0106 0.0060 'International Tables Vol C Tables 4.2.6.8 and 6.1.1.4'

loop_
_geom_angle_atom_site_label_1
_geom_angle_atom_site_label_2
_geom_angle_atom_site_label_3
_geom_angle
C2 C1 H1 118.1
C2 C1 C6 123.9(5)
C6 C1 H1 118.1
C53Aa C52Ba C51B 109(2)
C52Ba C51Ba H51A 111.8
H51Aa C51Ba H51B 109.5
C52Ba C51Ba H51B 111.8
C53Aa C52Ba H52A 109.9
C1 C2 C3 116.0(5)
N1 C2 C1 119.6(5)
N1 C2 C3 124.3(5)
C51Ba C52Ba H52A 109.9
H52Aa C52Ba H52B 108.3
C53Aa C52Ba H52B 109.9
C2 C3 N9 122.3(5)
C4 C3 C2 122.0(5)
C4 C3 N9 115.7(5)
C51Ba C52Ba H52B 109.9
C51Ab C52Ab C53B 109(3)
C3 C4 H4 119.8
C3 C4 C5 120.3(5)
C5 C4 H4 119.8
C52Ab C53Bb H53A 111.0
C52Ab C53Bb H53B 111.0
H53Ab C53Bb H53B 109.0
C4 C5 C6 120.5(4)
C4 C5 N10 115.6(5)
C52Ab C51Ab H51C 108.1
C52Ab C51Ab H51D 108.1
C6 C5 N10 123.9(5)
H51Cb C51Ab H51D 107.3
C51Ab C52Ab H52C 109.8
C1 C6 C5 117.2(5)
N2 C6 C1 119.5(5)
N2 C6 C5 123.3(4)
C8 C7 N2 119.7(5)
C12 C7 C8 119.4(5)
C12 C7 N2 120.9(5)
C53Bb C52Ab H52C 109.8
H52Cb C52Ab H52D 108.3
C53Bb C52Ab H52D 109.8
C51Ab C52Ab H52D 109.8
C52Ba C53Aa H53C 109.5
H53Ca C53Aa H53D 108.1
C9 C8 C7 119.0(5)
N5 C8 C7 119.9(5)
N5 C8 C9 121.1(5)
C8 C9 H9 119.3
C10 C9 C8 121.3(5)
C10 C9 H9 119.3
C9 C10 C11 119.0(5)
N6 C10 C9 122.0(5)
N6 C10 C11 119.0(5)
C10 C11 N3 119.9(5)
C12 C11 C10 118.6(5)
C52Ba C53Aa H53D 109.5
C51Ba C50 H50A 110.0
H50Aa C50 H50B 108.4
C51Ba C50 H50B 110.0
C51Ab C50 H50C 108.3
C51Ab C50 H50D 108.3
H50Cb C50 H50D 107.4
C53Bb C54A C55 109(2)
C12 C11 N3 121.5(5)
C7 C12 C11 122.7(5)
C7 C12 H12 118.6
C11 C12 H12 118.6
C53Aa C54A C55 145(2)
C53Bb C54A H54C 109.8
C53Bb C54A H54D 109.8
H54Cb C54A H54D 108.2
C53Aa C54A H54A 100.6
H54Aa C54A H54B 104.4
C53Aa C54A H54B 100.6
C18 C13 C14 115.6(5)
N3 C13 C14 124.0(5)
N3 C13 C18 120.4(4)
C13 C14 N11 122.9(5)
C15 C14 C13 120.7(5)
C15 C14 N11 116.3(5)
C14 C15 H15 118.7
C16 C15 C14 122.6(5)
C16 C15 H15 118.7
C15 C16 C17 119.8(4)
C15 C16 N12 116.6(5)
N12 C16 C17 123.5(5)
C18 C17 C16 116.4(5)
N4 C17 C16 122.8(4)
N4 C17 C18 120.8(5)
C13 C18 H18 117.6
C17 C18 C13 124.9(5)
C17 C18 H18 117.6
C20 C19 N4 120.3(5)
C24 C19 C20 119.4(5)
C24 C19 N4 120.0(5)
C21 C20 C19 119.5(5)
C21 C20 N7 121.0(5)
N7 C20 C19 119.5(5)
C20 C21 H21 119.3
C20 C21 C22 121.4(5)
C22 C21 H21 119.3
C21 C22 C23 119.1(5)
C21 C22 N8 122.0(5)
N8 C22 C23 118.9(5)
C22 C23 N1 121.2(5)
C24 C23 C22 118.7(5)
C24 C23 N1 119.8(5)
C19 C24 C23 121.9(5)
C19 C24 H24 119.0
C23 C24 H24 119.0
H25A C25 H25B 107.5
C26 C25 H25A 108.5
C26 C25 H25B 108.5
N5 C25 H25A 108.5
N5 C25 H25B 108.5
N5 C25 C26 115.1(5)
C25 C26 H26A 108.6
C25 C26 H26B 108.6
C25 C26 C27 114.5(6)
H26A C26 H26B 107.6
C27 C26 H26A 108.6
C27 C26 H26B 108.6
C26 C27 H27A 107.6
C26 C27 H27B 107.6
H27A C27 H27B 107.0
C28 C27 C26 119.0(8)
C28 C27 H27A 107.6
C28 C27 H27B 107.6
C27 C28 H28A 108.9
C27 C28 H28B 108.9
C27 C28 C29 113.4(9)
H28A C28 H28B 107.7
C29 C28 H28A 108.9
C29 C28 H28B 108.9
C28 C29 H29A 107.6
C28 C29 H29B 107.6
H29A C29 H29B 107.0
C30 C29 C28 118.9(13)
C30 C29 H29A 107.6
C30 C29 H29B 107.6
C29 C30 H30A 109.0
C29 C30 H30B 109.0
C29 C30 C31 112.9(11)
H30A C30 H30B 107.8
C31 C30 H30A 109.0
C31 C30 H30B 109.0
C30 C31 H31A 108.0
C30 C31 H31B 108.0
H31A C31 H31B 107.3
C32 C31 C30 117.1(11)
C32 C31 H31A 108.0
C32 C31 H31B 108.0
C31 C32 H32A 109.5
C31 C32 H32B 109.5
C31 C32 H32C 109.5
H32A C32 H32B 109.5
H32A C32 H32C 109.5
H32B C32 H32C 109.5
H33A C33 H33B 107.8
C34 C33 H33A 109.0
C34 C33 H33B 109.0
N6 C33 H33A 109.0
N6 C33 H33B 109.0
N6 C33 C34 112.9(5)
C33 C34 H34A 109.3
C33 C34 H34B 109.3
H34A C34 H34B 107.9
C35 C34 C33 111.8(5)
C35 C34 H34A 109.3
C35 C34 H34B 109.3
C34 C35 H35A 108.3
C34 C35 H35B 108.3
H35A C35 H35B 107.4
C36 C35 C34 115.9(5)
C36 C35 H35A 108.3
C36 C35 H35B 108.3
C35 C36 H36A 108.7
C35 C36 H36B 108.7
H36A C36 H36B 107.6
C37 C36 C35 114.3(6)
C37 C36 H36A 108.7
C37 C36 H36B 108.7
C36 C37 H37A 108.4
C36 C37 H37B 108.4
C36 C37 C38 115.6(6)
H37A C37 H37B 107.4
C38 C37 H37A 108.4
C38 C37 H37B 108.4
C37 C38 H38A 109.3
C37 C38 H38B 109.3
C37 C38 C39 111.8(7)
H38A C38 H38B 107.9
C39 C38 H38A 109.3
C39 C38 H38B 109.3
C38 C39 H39A 109.0
C38 C39 H39B 109.0
H39A C39 H39B 107.8
C40 C39 C38 112.9(8)
C40 C39 H39A 109.0
C40 C39 H39B 109.0
C39 C40 H40A 109.5
C39 C40 H40B 109.5
C39 C40 H40C 109.5
H40A C40 H40B 109.5
H40A C40 H40C 109.5
H40B C40 H40C 109.5
H41A C41 H41B 107.9
C42 C41 H41A 109.2
C42 C41 H41B 109.2
N7 C41 H41A 109.2
N7 C41 H41B 109.2
N7 C41 C42 112.0(5)
C41 C42 H42A 109.4
C41 C42 H42B 109.4
H42A C42 H42B 108.0
C43 C42 C41 111.0(5)
C43 C42 H42A 109.4
C43 C42 H42B 109.4
C42 C43 H43A 108.1
C42 C43 H43B 108.1
H43A C43 H43B 107.3
C44 C43 C42 116.6(5)
C44 C43 H43A 108.1
C44 C43 H43B 108.1
C43 C44 H44A 108.8
C43 C44 H44B 108.8
C43 C44 C45 113.8(6)
H44A C44 H44B 107.7
C45 C44 H44A 108.8
C45 C44 H44B 108.8
C44 C45 H45A 108.3
C44 C45 H45B 108.3
C44 C45 C46 116.1(7)
H45A C45 H45B 107.4
C46 C45 H45A 108.3
C46 C45 H45B 108.3
C45 C46 H46A 109.1
C45 C46 H46B 109.1
C45 C46 C47 112.4(7)
H46A C46 H46B 107.9
C47 C46 H46A 109.1
C47 C46 H46B 109.1
C46 C47 H47A 109.0
C46 C47 H47B 109.0
H47A C47 H47B 107.8
C48 C47 C46 113.0(8)
C48 C47 H47A 109.0
C48 C47 H47B 109.0
C47 C48 H48A 109.5
C47 C48 H48B 109.5
C47 C48 H48C 109.5
H48A C48 H48B 109.5
H48A C48 H48C 109.5
H48B C48 H48C 109.5
H49A C49 H49B 107.8
C50 C49 H49A 109.0
C50 C49 H49B 109.0
N8 C49 H49A 109.0
N8 C49 H49B 109.0
N8 C49 C50 112.9(6)
C49 C50 H50A 110.0
C49 C50 H50B 110.0
C49 C50 H50C 108.3
C49 C50 H50D 108.3
C49 C50 C51B 108.4(13)
C49 C50 C51A 115.9(16)
H55A C55 H55B 107.7
C56 C55 H55A 108.9
C56 C55 H55B 108.9
C54A C55 H55A 108.9
C54A C55 H55B 108.9
C54A C55 C56 113.5(17)
C55 C56 H56A 109.5
C55 C56 H56B 109.5
C55 C56 H56C 109.5
H56A C56 H56B 109.5
H56A C56 H56C 109.5
H56B C56 H56C 109.5
C2 N1 C23 121.7(4)
C2 N1 H1A 119.2
C23 N1 H1A 119.2
C6 N2 C7 124.3(4)
C6 N2 H2 117.8
C7 N2 H2 117.8
C11 N3 H3 118.3
C13 N3 C11 123.4(4)
C13 N3 H3 118.3
C17 N4 C19 121.5(4)
C17 N4 H4A 119.2
C19 N4 H4A 119.2
C8 N5 C25 122.2(5)
C8 N5 H5 118.9
C25 N5 H5 118.9
C10 N6 C33 121.6(5)
C10 N6 H6 119.2
C33 N6 H6 119.2
C20 N7 C41 122.0(4)
C20 N7 H7 119.0
C41 N7 H7 119.0
C22 N8 C49 122.6(5)
C22 N8 H8 118.7
C49 N8 H8 118.7
O1 N9 C3 119.0(5)
O1 N9 O2 121.9(5)
O2 N9 C3 119.1(5)
O3 N10 C5 119.0(5)
O4 N10 C5 119.3(5)
O4 N10 O3 121.7(5)
O5 N11 C14 119.6(5)
O6 N11 C14 120.1(5)
O6 N11 O5 120.3(5)
O7 N12 C16 119.9(5)
O7 N12 O8 121.3(4)
O8 N12 C16 118.7(5)
C55 C54A H54C 109.8
C55 C54A H54D 109.8
C55 C54A H54A 100.6
C55 C54A H54B 100.6
C50 C51Ba H51A 111.8
C50 C51Ba H51B 111.8
C50 C51Ba C52B 100.0(15)
C50 C51Ab H51C 108.1
C50 C51Ab H51D 108.1
C50 C51Ab C52A 117(2)
C54A C53Aa C52B 111(2)
C54A C53Bb H53A 111.0
C54A C53Bb H53B 111.0
C54A C53Bb C52A 103.9(19)
C54A C53Aa H53C 109.5
C54A C53Aa H53D 109.5

loop_
_geom_bond_atom_site_label_1
_geom_bond_atom_site_label_2
_geom_bond_distance
C1 H1 0.9300
C1 C2 1.388(6)
C1 C6 1.403(6)
C51Ba H51A 0.9700
C51Ba H51B 0.9700
C51Ba C52B 1.542(13)
C52Ba H52A 0.9700
C52Ba H52B 0.9700
C53Bb H53A 0.9700
C53Bb H53B 0.9700
C51Ab H51C 0.9700
C51Ab H51D 0.9700
C53Bb C52A 1.548(19)
C51Ab C52A 1.540(17)
C52Ab H52C 0.9700
C52Ab H52D 0.9700
C52Ba C53A 1.527(18)
C53Aa H53C 0.9700
C53Aa H53D 0.9700
C53Aa C54A 1.461(17)
C53Bb C54A 1.445(16)
C2 C3 1.430(6)
C2 N1 1.358(6)
C3 C4 1.360(6)
C3 N9 1.462(6)
C4 H4 0.9300
C4 C5 1.395(6)
C5 C6 1.411(6)
C5 N10 1.433(6)
C6 N2 1.352(6)
C7 C8 1.407(7)
C7 C12 1.361(6)
C7 N2 1.431(6)
C8 C9 1.397(7)
C8 N5 1.378(6)
C9 H9 0.9300
C9 C10 1.383(7)
C10 C11 1.421(7)
C10 N6 1.376(6)
C11 C12 1.381(7)
C11 N3 1.434(6)
C12 H12 0.9300
C13 C14 1.419(6)
C13 C18 1.402(6)
C13 N3 1.338(6)
C14 C15 1.376(6)
C14 N11 1.433(6)
C15 H15 0.9300
C15 C16 1.359(6)
C16 C17 1.434(6)
C16 N12 1.430(6)
C17 C18 1.392(6)
C17 N4 1.345(6)
C18 H18 0.9300
C19 C20 1.389(7)
C19 C24 1.371(6)
C19 N4 1.438(6)
C20 C21 1.377(6)
C20 N7 1.387(6)
C21 H21 0.9300
C21 C22 1.385(7)
C22 C23 1.403(7)
C22 N8 1.387(6)
C23 C24 1.383(6)
C23 N1 1.421(6)
C24 H24 0.9300
C25 H25A 0.9700
C25 H25B 0.9700
C25 C26 1.493(7)
C25 N5 1.431(7)
C26 H26A 0.9700
C26 H26B 0.9700
C26 C27 1.529(9)
C27 H27A 0.9700
C27 H27B 0.9700
C27 C28 1.457(9)
C28 H28A 0.9700
C28 H28B 0.9700
C28 C29 1.542(12)
C29 H29A 0.9700
C29 H29B 0.9700
C29 C30 1.508(12)
C30 H30A 0.9700
C30 H30B 0.9700
C30 C31 1.586(11)
C31 H31A 0.9700
C31 H31B 0.9700
C31 C32 1.495(11)
C32 H32A 0.9600
C32 H32B 0.9600
C32 H32C 0.9600
C33 H33A 0.9700
C33 H33B 0.9700
C33 C34 1.515(6)
C33 N6 1.450(6)
C34 H34A 0.9700
C34 H34B 0.9700
C34 C35 1.508(7)
C35 H35A 0.9700
C35 H35B 0.9700
C35 C36 1.501(7)
C36 H36A 0.9700
C36 H36B 0.9700
C36 C37 1.480(8)
C37 H37A 0.9700
C37 H37B 0.9700
C37 C38 1.513(8)
C38 H38A 0.9700
C38 H38B 0.9700
C38 C39 1.525(10)
C39 H39A 0.9700
C39 H39B 0.9700
C39 C40 1.504(6)
C40 H40A 0.9600
C40 H40B 0.9600
C40 H40C 0.9600
C41 H41A 0.9700
C41 H41B 0.9700
C41 C42 1.524(7)
C41 N7 1.439(7)
C42 H42A 0.9700
C42 H42B 0.9700
C42 C43 1.505(7)
C43 H43A 0.9700
C43 H43B 0.9700
C43 C44 1.496(7)
C44 H44A 0.9700
C44 H44B 0.9700
C44 C45 1.505(8)
C45 H45A 0.9700
C45 H45B 0.9700
C45 C46 1.506(9)
C46 H46A 0.9700
C46 H46B 0.9700
C46 C47 1.540(10)
C47 H47A 0.9700
C47 H47B 0.9700
C47 C48 1.506(6)
C48 H48A 0.9600
C48 H48B 0.9600
C48 H48C 0.9600
C49 H49A 0.9700
C49 H49B 0.9700
C49 C50 1.483(8)
C49 N8 1.463(7)
C50 H50A 0.9700
C50 H50B 0.9700
C50 H50C 0.9700
C50 H50D 0.9700
C50 C51B 1.520(12)
C50 C51A 1.521(17)
C55 H55A 0.9700
C55 H55B 0.9700
C55 C56 1.506(7)
C55 C54A 1.487(18)
C56 H56A 0.9600
C56 H56B 0.9600
C56 H56C 0.9600
N1 H1A 0.8600
N2 H2 0.8600
N3 H3 0.8600
N4 H4A 0.8600
N5 H5 0.8600
N6 H6 0.8600
N7 H7 0.8600
N8 H8 0.8600
N9 O1 1.226(5)
N9 O2 1.257(5)
N10 O3 1.238(5)
N10 O4 1.232(5)
N11 O5 1.228(5)
N11 O6 1.226(5)
N12 O7 1.226(5)
N12 O8 1.233(5)
C54A H54C 0.9700
C54A H54D 0.9700
C54A H54A 0.9700
C54A H54B 0.9700
